data_2241777
loop_
_publ_author_name
'Viswanathan, Vijayan'
'Rao, Naga Siva'
'Raghunathan, Raghavachary'
'Velmurugan, Devadasan'

_publ_section_title
;
 Crystal structures of two substituted thiazolidine derivatives
;
_journal_coeditor_code BG2588
_journal_issue 8
_journal_name_full 'Acta Crystallographica Section E'
_journal_page_first 1126
_journal_page_last 1129
_journal_paper_doi 10.1107/S2056989016011336
_journal_volume 72
_journal_year 2016
_chemical_formula_iupac 'C31 H24 N2 O5 S'
_chemical_formula_moiety 'C31 H24 N2 O5 S'
_chemical_formula_sum 'C31 H24 N2 O5 S'
_chemical_formula_weight 536.58
_chemical_name_systematic
6'-(4-Methoxyphenyl)-6a'-nitro-6',6a',6b',7',9',11a'-hexahydro-2<i>H</i>-spiro[acenaphthylene-1,11'-chromeno[3',4':3,4]pyrrolo[1,2-<i>c</i>]thiazol]-2-one
_space_group_crystal_system triclinic
_space_group_IT_number 2
_space_group_name_Hall '-P 1'
_space_group_name_H-M_alt 'P -1'
_symmetry_space_group_name_Hall '-P 1'
_symmetry_space_group_name_H-M 'P -1'
_atom_sites_solution_hydrogens geom
_audit_creation_method SHELXL-2014/7
_cell_angle_alpha 117.8120(10)
_cell_angle_beta 110.8120(10)
_cell_angle_gamma 95.4680(10)
_cell_formula_units_Z 2
_cell_length_a 11.1123(5)
_cell_length_b 11.6373(2)
_cell_length_c 12.4095(3)
_cell_measurement_reflns_used 5157
_cell_measurement_temperature 293(2)
_cell_measurement_theta_max 26.428
_cell_measurement_theta_min 2.003
_cell_volume 1258.89(7)
_computing_cell_refinement
;
APEX2 (Bruker, 2008)
;
_computing_data_collection
;
APEX2 (Bruker, 2008)
;
_computing_data_reduction
;
SAINT (Bruker, 2008)
;
_computing_molecular_graphics
;
ORTEP-3 for Windows (Farrugia, 2012)
;
_computing_publication_material
;
SHELXL2014 (Sheldrick, 2015) and PLATON (Spek, 2009)
;
_computing_structure_refinement
;
SHELXL2014 (Sheldrick, 2015)
;
_computing_structure_solution
;
SHELXS97 (Sheldrick, 2008)
;
_diffrn_ambient_temperature 293(2)
_diffrn_measured_fraction_theta_full 1.000
_diffrn_measured_fraction_theta_max 0.996
_diffrn_measurement_device_type 'Bruker SMART APEXII area-detector'
_diffrn_measurement_method '\w and \f scans'
_diffrn_radiation_type MoK\a
_diffrn_radiation_wavelength 0.71073
_diffrn_reflns_av_R_equivalents 0.0227
_diffrn_reflns_limit_h_max 13
_diffrn_reflns_limit_h_min -13
_diffrn_reflns_limit_k_max 14
_diffrn_reflns_limit_k_min -14
_diffrn_reflns_limit_l_max 15
_diffrn_reflns_limit_l_min -15
_diffrn_reflns_number 18670
_diffrn_reflns_theta_full 25.242
_diffrn_reflns_theta_max 26.428
_diffrn_reflns_theta_min 2.003
_exptl_absorpt_coefficient_mu 0.176
_exptl_absorpt_correction_T_max 0.845
_exptl_absorpt_correction_T_min 0.746
_exptl_absorpt_correction_type multi-scan
_exptl_absorpt_process_details
;
(<i>SADABS</i>; Bruker, 2008)
;
_exptl_crystal_colour colourless
_exptl_crystal_density_diffrn 1.416
_exptl_crystal_description block
_exptl_crystal_F_000 560
_exptl_crystal_size_max 0.220
_exptl_crystal_size_mid 0.180
_exptl_crystal_size_min 0.100
_refine_diff_density_max 0.252
_refine_diff_density_min -0.291
_refine_ls_extinction_method none
_refine_ls_goodness_of_fit_ref 1.043
_refine_ls_hydrogen_treatment constr
_refine_ls_matrix_type full
_refine_ls_number_parameters 353
_refine_ls_number_reflns 5157
_refine_ls_number_restraints 0
_refine_ls_restrained_S_all 1.043
_refine_ls_R_factor_all 0.0478
_refine_ls_R_factor_gt 0.0373
_refine_ls_shift/su_max 0.000
_refine_ls_shift/su_mean 0.000
_refine_ls_structure_factor_coef Fsqd
_refine_ls_weighting_details 'w=1/[\s^2^(Fo^2^)+(0.0497P)^2^+0.3546P] where P=(Fo^2^+2Fc^2^)/3'
_refine_ls_weighting_scheme calc
_refine_ls_wR_factor_gt 0.0973
_refine_ls_wR_factor_ref 0.1047
_reflns_number_gt 4192
_reflns_number_total 5157
_reflns_threshold_expression 'I > 2\s(I)'
_cod_data_source_file bg2588sup1.cif
_cod_data_source_block II
_cod_database_code 2241777
_shelx_space_group_comment
;
The symmetry employed for this shelxl refinement is uniquely defined
by the following loop, which should always be used as a source of
symmetry information in preference to the above space-group names.
They are only intended as comments.
;
_shelx_estimated_absorpt_t_min 0.962
_shelx_estimated_absorpt_t_max 0.983

loop_
_space_group_symop_operation_xyz
'x, y, z'
'-x, -y, -z'

loop_
_atom_site_type_symbol
_atom_site_label
_atom_site_fract_x
_atom_site_fract_y
_atom_site_fract_z
_atom_site_U_iso_or_equiv
_atom_site_adp_type
_atom_site_calc_flag
_atom_site_occupancy
C C1 0.16234(14) 0.21087(14) 1.00050(14) 0.0303(3) Uani d 1
C C2 0.29371(14) 0.31519(15) 1.06617(14) 0.0334(3) Uani d 1
C C3 0.35025(16) 0.44717(16) 1.17791(16) 0.0426(4) Uani d 1
H H3 0.3036 0.4866 1.2273 0.051 Uiso calc 1
C C4 0.48101(18) 0.52074(18) 1.2151(2) 0.0555(5) Uani d 1
H H4 0.5204 0.6108 1.2895 0.067 Uiso calc 1
C C5 0.55205(18) 0.46379(19) 1.1449(2) 0.0596(5) Uani d 1
H H5 0.6383 0.5160 1.1729 0.071 Uiso calc 1
C C6 0.49749(16) 0.32733(18) 1.03078(18) 0.0466(4) Uani d 1
C C7 0.55832(18) 0.2539(2) 0.9491(2) 0.0587(5) Uani d 1
H H7 0.6456 0.2956 0.9691 0.070 Uiso calc 1
C C8 0.48953(18) 0.1227(2) 0.8415(2) 0.0567(5) Uani d 1
H H8 0.5320 0.0765 0.7898 0.068 Uiso calc 1
C C9 0.35631(16) 0.05349(18) 0.80482(17) 0.0456(4) Uani d 1
H H9 0.3117 -0.0359 0.7297 0.055 Uiso calc 1
C C10 0.29429(14) 0.12055(15) 0.88192(15) 0.0338(3) Uani d 1
C C11 0.36606(14) 0.25606(15) 0.99389(15) 0.0350(3) Uani d 1
C C12 0.15158(13) 0.08333(14) 0.86708(14) 0.0296(3) Uani d 1
C C17 0.04423(13) 0.07120(14) 0.73580(14) 0.0300(3) Uani d 1
H H17 0.0788 0.0420 0.6679 0.036 Uiso calc 1
C C18 0.01547(14) 0.20175(15) 0.76059(14) 0.0330(3) Uani d 1
C C19 0.10115(16) 0.30340(17) 0.76795(17) 0.0422(4) Uani d 1
H H19 0.1760 0.2885 0.7529 0.051 Uiso calc 1
C C20 0.07654(18) 0.42587(18) 0.7973(2) 0.0537(5) Uani d 1
H H20 0.1339 0.4925 0.8008 0.064 Uiso calc 1
C C21 -0.03321(18) 0.44951(18) 0.8216(2) 0.0539(5) Uani d 1
H H21 -0.0484 0.5331 0.8437 0.065 Uiso calc 1
C C22 -0.12025(16) 0.34983(16) 0.81319(17) 0.0464(4) Uani d 1
H H22 -0.1941 0.3659 0.8300 0.056 Uiso calc 1
C C23 -0.09723(14) 0.22551(15) 0.77958(15) 0.0358(3) Uani d 1
C C24 -0.17388(14) 0.00433(14) 0.75027(14) 0.0326(3) Uani d 1
H H24 -0.1306 0.0227 0.8431 0.039 Uiso calc 1
C C25 -0.31406(14) -0.09614(14) 0.67748(14) 0.0320(3) Uani d 1
C C30 -0.41836(15) -0.10188(16) 0.56946(16) 0.0396(3) Uani d 1
H H30 -0.4010 -0.0438 0.5410 0.047 Uiso calc 1
C C29 -0.54640(16) -0.19207(17) 0.50438(17) 0.0453(4) Uani d 1
H H29 -0.6151 -0.1937 0.4332 0.054 Uiso calc 1
C C28 -0.57380(15) -0.28045(17) 0.54407(16) 0.0426(4) Uani d 1
C C31 -0.7326(2) -0.4772(2) 0.4878(2) 0.0693(6) Uani d 1
H H31A -0.6753 -0.5323 0.4670 0.104 Uiso calc 1
H H31B -0.8259 -0.5322 0.4271 0.104 Uiso calc 1
H H31C -0.7160 -0.4419 0.5806 0.104 Uiso calc 1
C C27 -0.47286(17) -0.27538(18) 0.65139(18) 0.0481(4) Uani d 1
H H27 -0.4906 -0.3335 0.6797 0.058 Uiso calc 1
C C26 -0.34419(15) -0.18291(18) 0.71723(16) 0.0420(4) Uani d 1
H H26 -0.2765 -0.1795 0.7902 0.050 Uiso calc 1
C C16 -0.07894(14) -0.04652(14) 0.68327(13) 0.0313(3) Uani d 1
C C15 -0.01600(15) -0.14060(14) 0.72294(15) 0.0355(3) Uani d 1
H H15 -0.0812 -0.1964 0.7299 0.043 Uiso calc 1
C C14 0.04383(17) -0.23249(16) 0.63316(17) 0.0456(4) Uani d 1
H H14A 0.0794 -0.1880 0.5964 0.055 Uiso calc 1
H H14B -0.0246 -0.3194 0.5579 0.055 Uiso calc 1
C C13 0.18494(18) -0.11019(17) 0.90177(18) 0.0451(4) Uani d 1
H H13A 0.1559 -0.1419 0.9510 0.054 Uiso calc 1
H H13B 0.2769 -0.0476 0.9621 0.054 Uiso calc 1
N N1 0.09591(12) -0.04224(12) 0.85801(12) 0.0338(3) Uani d 1
N N2 -0.16219(13) -0.11755(14) 0.53086(13) 0.0409(3) Uani d 1
O O1 0.07738(10) 0.21597(11) 1.04066(10) 0.0397(3) Uani d 1
O O2 -0.19534(11) 0.12778(11) 0.76151(12) 0.0450(3) Uani d 1
O O3 -0.17443(13) -0.04707(14) 0.48225(12) 0.0574(3) Uani d 1
O O4 -0.21819(13) -0.24098(12) 0.46534(12) 0.0571(3) Uani d 1
O O5 -0.70369(12) -0.36725(14) 0.47129(14) 0.0640(4) Uani d 1
S S1 0.17845(6) -0.25726(5) 0.74712(6) 0.06168(16) Uani d 1

loop_
_atom_site_aniso_label
_atom_site_aniso_U_11
_atom_site_aniso_U_22
_atom_site_aniso_U_33
_atom_site_aniso_U_12
_atom_site_aniso_U_13
_atom_site_aniso_U_23
C1 0.0301(7) 0.0321(7) 0.0293(7) 0.0130(6) 0.0119(6) 0.0175(6)
C2 0.0312(7) 0.0345(8) 0.0328(7) 0.0120(6) 0.0114(6) 0.0187(6)
C3 0.0398(8) 0.0347(8) 0.0419(8) 0.0123(7) 0.0141(7) 0.0157(7)
C4 0.0441(9) 0.0352(9) 0.0585(11) 0.0029(7) 0.0138(8) 0.0135(8)
C5 0.0361(9) 0.0491(11) 0.0702(12) -0.0016(8) 0.0169(8) 0.0235(10)
C6 0.0313(8) 0.0496(10) 0.0552(10) 0.0094(7) 0.0171(7) 0.0280(8)
C7 0.0335(9) 0.0705(13) 0.0716(12) 0.0135(9) 0.0282(9) 0.0353(11)
C8 0.0428(9) 0.0705(13) 0.0626(11) 0.0248(9) 0.0348(9) 0.0309(10)
C9 0.0397(8) 0.0479(10) 0.0469(9) 0.0175(7) 0.0242(7) 0.0198(8)
C10 0.0295(7) 0.0388(8) 0.0360(7) 0.0137(6) 0.0151(6) 0.0215(7)
C11 0.0291(7) 0.0377(8) 0.0383(8) 0.0115(6) 0.0133(6) 0.0219(7)
C12 0.0293(7) 0.0296(7) 0.0312(7) 0.0114(6) 0.0147(6) 0.0162(6)
C17 0.0293(7) 0.0315(7) 0.0285(7) 0.0087(6) 0.0140(5) 0.0153(6)
C18 0.0320(7) 0.0331(7) 0.0294(7) 0.0081(6) 0.0090(6) 0.0175(6)
C19 0.0386(8) 0.0416(9) 0.0494(9) 0.0092(7) 0.0171(7) 0.0292(8)
C20 0.0474(10) 0.0427(10) 0.0685(12) 0.0070(8) 0.0164(9) 0.0366(9)
C21 0.0479(10) 0.0341(9) 0.0647(11) 0.0123(7) 0.0108(8) 0.0266(8)
C22 0.0367(8) 0.0380(9) 0.0515(9) 0.0139(7) 0.0124(7) 0.0200(8)
C23 0.0308(7) 0.0315(7) 0.0349(7) 0.0068(6) 0.0088(6) 0.0157(6)
C24 0.0317(7) 0.0324(7) 0.0315(7) 0.0098(6) 0.0152(6) 0.0151(6)
C25 0.0299(7) 0.0331(7) 0.0316(7) 0.0105(6) 0.0142(6) 0.0162(6)
C30 0.0368(8) 0.0396(8) 0.0413(8) 0.0091(7) 0.0123(7) 0.0255(7)
C29 0.0347(8) 0.0464(9) 0.0422(9) 0.0078(7) 0.0054(7) 0.0245(8)
C28 0.0327(8) 0.0390(8) 0.0441(9) 0.0042(6) 0.0141(7) 0.0176(7)
C31 0.0636(12) 0.0463(11) 0.0810(14) -0.0031(9) 0.0374(11) 0.0227(10)
C27 0.0418(9) 0.0533(10) 0.0589(10) 0.0097(8) 0.0215(8) 0.0389(9)
C26 0.0352(8) 0.0543(10) 0.0431(8) 0.0129(7) 0.0145(7) 0.0334(8)
C16 0.0310(7) 0.0304(7) 0.0269(7) 0.0069(6) 0.0132(6) 0.0118(6)
C15 0.0376(8) 0.0282(7) 0.0392(8) 0.0090(6) 0.0203(6) 0.0151(6)
C14 0.0523(10) 0.0332(8) 0.0487(9) 0.0159(7) 0.0277(8) 0.0163(7)
C13 0.0530(10) 0.0438(9) 0.0514(9) 0.0249(8) 0.0262(8) 0.0311(8)
N1 0.0363(6) 0.0312(6) 0.0373(6) 0.0129(5) 0.0174(5) 0.0198(5)
N2 0.0362(7) 0.0433(8) 0.0306(6) 0.0059(6) 0.0147(5) 0.0126(6)
O1 0.0362(5) 0.0429(6) 0.0366(6) 0.0130(5) 0.0201(5) 0.0162(5)
O2 0.0356(6) 0.0318(6) 0.0648(7) 0.0117(5) 0.0261(5) 0.0214(5)
O3 0.0608(8) 0.0663(8) 0.0370(6) 0.0120(6) 0.0136(6) 0.0296(6)
O4 0.0537(7) 0.0416(7) 0.0383(6) -0.0039(6) 0.0137(5) 0.0034(5)
O5 0.0394(6) 0.0582(8) 0.0674(8) -0.0082(6) 0.0094(6) 0.0297(7)
S1 0.0781(4) 0.0513(3) 0.0716(3) 0.0425(3) 0.0426(3) 0.0342(3)

loop_
_atom_type_symbol
_atom_type_description
_atom_type_scat_dispersion_real
_atom_type_scat_dispersion_imag
_atom_type_scat_source
C C 0.0033 0.0016 'International Tables Vol C Tables 4.2.6.8 and 6.1.1.4'
H H 0.0000 0.0000 'International Tables Vol C Tables 4.2.6.8 and 6.1.1.4'
N N 0.0061 0.0033 'International Tables Vol C Tables 4.2.6.8 and 6.1.1.4'
O O 0.0106 0.0060 'International Tables Vol C Tables 4.2.6.8 and 6.1.1.4'
S S 0.1246 0.1234 'International Tables Vol C Tables 4.2.6.8 and 6.1.1.4'

loop_
_geom_angle_atom_site_label_1
_geom_angle_atom_site_label_2
_geom_angle_atom_site_label_3
_geom_angle
O1 C1 C2 127.79(13)
O1 C1 C12 124.36(12)
C2 C1 C12 107.80(11)
C3 C2 C11 120.59(14)
C3 C2 C1 132.13(14)
C11 C2 C1 107.27(12)
C2 C3 C4 117.80(16)
C2 C3 H3 121.1
C4 C3 H3 121.1
C5 C4 C3 121.91(16)
C5 C4 H4 119.0
C3 C4 H4 119.0
C4 C5 C6 121.62(16)
C4 C5 H5 119.2
C6 C5 H5 119.2
C11 C6 C5 115.69(16)
C11 C6 C7 116.01(16)
C5 C6 C7 128.30(16)
C8 C7 C6 120.19(16)
C8 C7 H7 119.9
C6 C7 H7 119.9
C7 C8 C9 122.90(16)
C7 C8 H8 118.6
C9 C8 H8 118.6
C10 C9 C8 118.72(16)
C10 C9 H9 120.6
C8 C9 H9 120.6
C9 C10 C11 118.31(14)
C9 C10 C12 132.99(14)
C11 C10 C12 108.51(12)
C2 C11 C6 122.37(14)
C2 C11 C10 113.76(13)
C6 C11 C10 123.87(14)
N1 C12 C10 120.51(12)
N1 C12 C17 104.32(11)
C10 C12 C17 110.66(11)
N1 C12 C1 108.87(11)
C10 C12 C1 101.87(11)
C17 C12 C1 110.56(11)
C18 C17 C16 114.61(12)
C18 C17 C12 114.00(11)
C16 C17 C12 103.47(11)
C18 C17 H17 108.1
C16 C17 H17 108.1
C12 C17 H17 108.1
C23 C18 C19 118.15(14)
C23 C18 C17 120.18(13)
C19 C18 C17 121.66(14)
C20 C19 C18 120.87(16)
C20 C19 H19 119.6
C18 C19 H19 119.6
C19 C20 C21 119.93(16)
C19 C20 H20 120.0
C21 C20 H20 120.0
C22 C21 C20 120.20(16)
C22 C21 H21 119.9
C20 C21 H21 119.9
C21 C22 C23 119.54(16)
C21 C22 H22 120.2
C23 C22 H22 120.2
O2 C23 C18 123.07(13)
O2 C23 C22 115.68(14)
C18 C23 C22 121.20(14)
O2 C24 C25 105.19(11)
O2 C24 C16 113.86(11)
C25 C24 C16 114.99(11)
O2 C24 H24 107.5
C25 C24 H24 107.5
C16 C24 H24 107.5
C26 C25 C30 117.72(13)
C26 C25 C24 121.29(13)
C30 C25 C24 120.97(13)
C29 C30 C25 120.97(14)
C29 C30 H30 119.5
C25 C30 H30 119.5
C30 C29 C28 120.37(15)
C30 C29 H29 119.8
C28 C29 H29 119.8
O5 C28 C27 124.78(15)
O5 C28 C29 115.62(15)
C27 C28 C29 119.60(14)
O5 C31 H31A 109.5
O5 C31 H31B 109.5
H31A C31 H31B 109.5
O5 C31 H31C 109.5
H31A C31 H31C 109.5
H31B C31 H31C 109.5
C28 C27 C26 119.50(15)
C28 C27 H27 120.2
C26 C27 H27 120.2
C25 C26 C27 121.81(14)
C25 C26 H26 119.1
C27 C26 H26 119.1
N2 C16 C15 111.92(12)
N2 C16 C17 110.50(11)
C15 C16 C17 103.66(11)
N2 C16 C24 107.57(11)
C15 C16 C24 111.11(11)
C17 C16 C24 112.14(11)
N1 C15 C16 101.78(11)
N1 C15 C14 107.69(12)
C16 C15 C14 116.88(13)
N1 C15 H15 110.0
C16 C15 H15 110.0
C14 C15 H15 110.0
C15 C14 S1 104.77(11)
C15 C14 H14A 110.8
S1 C14 H14A 110.8
C15 C14 H14B 110.8
S1 C14 H14B 110.8
H14A C14 H14B 108.9
N1 C13 S1 107.70(11)
N1 C13 H13A 110.2
S1 C13 H13A 110.2
N1 C13 H13B 110.2
S1 C13 H13B 110.2
H13A C13 H13B 108.5
C13 N1 C15 110.12(12)
C13 N1 C12 120.18(12)
C15 N1 C12 111.07(11)
O3 N2 O4 124.37(14)
O3 N2 C16 117.71(13)
O4 N2 C16 117.82(13)
C23 O2 C24 121.41(11)
C28 O5 C31 118.60(15)
C14 S1 C13 92.72(7)

loop_
_geom_bond_atom_site_label_1
_geom_bond_atom_site_label_2
_geom_bond_distance
C1 O1 1.2085(17)
C1 C2 1.471(2)
C1 C12 1.5783(19)
C2 C3 1.373(2)
C2 C11 1.402(2)
C3 C4 1.405(2)
C3 H3 0.9300
C4 C5 1.367(3)
C4 H4 0.9300
C5 C6 1.415(3)
C5 H5 0.9300
C6 C11 1.404(2)
C6 C7 1.415(3)
C7 C8 1.359(3)
C7 H7 0.9300
C8 C9 1.414(2)
C8 H8 0.9300
C9 C10 1.369(2)
C9 H9 0.9300
C10 C11 1.408(2)
C10 C12 1.5242(19)
C12 N1 1.4682(18)
C12 C17 1.5714(19)
C17 C18 1.494(2)
C17 C16 1.5331(19)
C17 H17 0.9800
C18 C23 1.384(2)
C18 C19 1.392(2)
C19 C20 1.378(2)
C19 H19 0.9300
C20 C21 1.379(3)
C20 H20 0.9300
C21 C22 1.376(2)
C21 H21 0.9300
C22 C23 1.384(2)
C22 H22 0.9300
C23 O2 1.3728(18)
C24 O2 1.4291(18)
C24 C25 1.5090(19)
C24 C16 1.5612(19)
C24 H24 0.9800
C25 C26 1.376(2)
C25 C30 1.394(2)
C30 C29 1.373(2)
C30 H30 0.9300
C29 C28 1.383(2)
C29 H29 0.9300
C28 O5 1.3652(18)
C28 C27 1.374(2)
C31 O5 1.413(2)
C31 H31A 0.9600
C31 H31B 0.9600
C31 H31C 0.9600
C27 C26 1.388(2)
C27 H27 0.9300
C26 H26 0.9300
C16 N2 1.5061(18)
C16 C15 1.528(2)
C15 N1 1.4572(19)
C15 C14 1.542(2)
C15 H15 0.9800
C14 S1 1.8111(18)
C14 H14A 0.9700
C14 H14B 0.9700
C13 N1 1.438(2)
C13 S1 1.8521(17)
C13 H13A 0.9700
C13 H13B 0.9700
N2 O3 1.2164(18)
N2 O4 1.2215(17)

loop_
_geom_hbond_atom_site_label_D
_geom_hbond_atom_site_label_H
_geom_hbond_atom_site_label_A
_geom_hbond_site_symmetry_A
_geom_hbond_distance_DH
_geom_hbond_distance_HA
_geom_hbond_distance_DA
_geom_hbond_angle_DHA
C17 H17 O3 2_556 0.98 2.47 3.412(2) 161
C24 H24 O1 . 0.98 2.50 3.178(19) 126
C8 H8 Cg1 1_655 0.93 2.82 3.759(2) 148
C27 H27 Cg2 2_557 0.93 2.79 3.720(3) 149

loop_
_geom_torsion_atom_site_label_1
_geom_torsion_atom_site_label_2
_geom_torsion_atom_site_label_3
_geom_torsion_atom_site_label_4
_geom_torsion
O1 C1 C2 C3 -7.6(3)
C12 C1 C2 C3 174.87(16)
O1 C1 C2 C11 171.08(14)
C12 C1 C2 C11 -6.50(15)
C11 C2 C3 C4 1.2(2)
C1 C2 C3 C4 179.63(16)
C2 C3 C4 C5 -1.1(3)
C3 C4 C5 C6 0.0(3)
C4 C5 C6 C11 0.9(3)
C4 C5 C6 C7 -179.3(2)
C11 C6 C7 C8 0.5(3)
C5 C6 C7 C8 -179.3(2)
C6 C7 C8 C9 0.5(3)
C7 C8 C9 C10 -1.0(3)
C8 C9 C10 C11 0.5(2)
C8 C9 C10 C12 174.67(16)
C3 C2 C11 C6 -0.2(2)
C1 C2 C11 C6 -179.06(14)
C3 C2 C11 C10 -179.84(14)
C1 C2 C11 C10 1.34(17)
C5 C6 C11 C2 -0.8(2)
C7 C6 C11 C2 179.40(16)
C5 C6 C11 C10 178.78(16)
C7 C6 C11 C10 -1.0(2)
C9 C10 C11 C2 -179.85(14)
C12 C10 C11 C2 4.61(17)
C9 C10 C11 C6 0.6(2)
C12 C10 C11 C6 -174.99(14)
C9 C10 C12 N1 56.9(2)
C11 C10 C12 N1 -128.44(13)
C9 C10 C12 C17 -65.0(2)
C11 C10 C12 C17 109.62(13)
C9 C10 C12 C1 177.43(17)
C11 C10 C12 C1 -7.94(15)
O1 C1 C12 N1 -40.63(18)
C2 C1 C12 N1 137.05(11)
O1 C1 C12 C10 -168.95(13)
C2 C1 C12 C10 8.73(14)
O1 C1 C12 C17 73.41(17)
C2 C1 C12 C17 -108.91(12)
N1 C12 C17 C18 138.20(12)
C10 C12 C17 C18 -90.79(14)
C1 C12 C17 C18 21.31(16)
N1 C12 C17 C16 13.06(13)
C10 C12 C17 C16 144.08(11)
C1 C12 C17 C16 -103.82(12)
C16 C17 C18 C23 20.89(18)
C12 C17 C18 C23 -98.09(15)
C16 C17 C18 C19 -160.37(13)
C12 C17 C18 C19 80.65(17)
C23 C18 C19 C20 1.9(2)
C17 C18 C19 C20 -176.89(15)
C18 C19 C20 C21 0.8(3)
C19 C20 C21 C22 -1.7(3)
C20 C21 C22 C23 -0.3(3)
C19 C18 C23 O2 173.50(14)
C17 C18 C23 O2 -7.7(2)
C19 C18 C23 C22 -3.9(2)
C17 C18 C23 C22 174.92(14)
C21 C22 C23 O2 -174.43(15)
C21 C22 C23 C18 3.1(2)
O2 C24 C25 C26 -138.70(14)
C16 C24 C25 C26 95.21(17)
O2 C24 C25 C30 39.81(17)
C16 C24 C25 C30 -86.28(17)
C26 C25 C30 C29 -0.6(2)
C24 C25 C30 C29 -179.14(14)
C25 C30 C29 C28 -0.8(3)
C30 C29 C28 O5 -179.01(16)
C30 C29 C28 C27 1.5(3)
O5 C28 C27 C26 179.69(16)
C29 C28 C27 C26 -0.9(3)
C30 C25 C26 C27 1.2(2)
C24 C25 C26 C27 179.76(15)
C28 C27 C26 C25 -0.5(3)
C18 C17 C16 N2 82.79(14)
C12 C17 C16 N2 -152.48(11)
C18 C17 C16 C15 -157.15(11)
C12 C17 C16 C15 -32.42(13)
C18 C17 C16 C24 -37.21(16)
C12 C17 C16 C24 87.52(13)
O2 C24 C16 N2 -79.34(14)
C25 C24 C16 N2 42.14(16)
O2 C24 C16 C15 157.84(11)
C25 C24 C16 C15 -80.67(15)
O2 C24 C16 C17 42.35(16)
C25 C24 C16 C17 163.83(12)
N2 C16 C15 N1 158.74(11)
C17 C16 C15 N1 39.65(13)
C24 C16 C15 N1 -80.99(13)
N2 C16 C15 C14 41.75(17)
C17 C16 C15 C14 -77.34(15)
C24 C16 C15 C14 162.02(12)
N1 C15 C14 S1 37.43(14)
C16 C15 C14 S1 151.13(11)
S1 C13 N1 C15 30.38(15)
S1 C13 N1 C12 -100.60(13)
C16 C15 N1 C13 -168.37(12)
C14 C15 N1 C13 -44.91(16)
C16 C15 N1 C12 -32.75(14)
C14 C15 N1 C12 90.71(14)
C10 C12 N1 C13 18.04(19)
C17 C12 N1 C13 143.01(13)
C1 C12 N1 C13 -98.94(14)
C10 C12 N1 C15 -112.52(14)
C17 C12 N1 C15 12.44(14)
C1 C12 N1 C15 130.49(12)
C15 C16 N2 O3 -152.92(13)
C17 C16 N2 O3 -37.95(17)
C24 C16 N2 O3 84.76(15)
C15 C16 N2 O4 30.56(18)
C17 C16 N2 O4 145.53(13)
C24 C16 N2 O4 -91.76(15)
C18 C23 O2 C24 13.6(2)
C22 C23 O2 C24 -168.94(13)
C25 C24 O2 C23 -157.98(12)
C16 C24 O2 C23 -31.20(18)
C27 C28 O5 C31 -12.7(3)
C29 C28 O5 C31 167.94(17)
C15 C14 S1 C13 -17.28(12)
N1 C13 S1 C14 -6.37(12)

_cod_database_fobs_code 2241777
